data_7228719
loop_
_publ_author_name
'Tran, Thao Thi-Phuong'
'Ould, Darren'
'Wilkins, Lewis'
'Wright, Dominic S.'
'Melen, Rebecca'
'Rawson, Jeremy Michael'

_publ_section_title
;
 Supramolecular Aggregation in Dithia-arsoles: Chlorides, Cations and
 N-centered Paddlewheels
;
_journal_name_full CrystEngComm
_journal_paper_doi 10.1039/C7CE01117B
_journal_year 2017
_chemical_formula_moiety 'C6 H4 As Cl S2'
_chemical_formula_sum 'C6 H4 As Cl S2'
_chemical_formula_weight 250.58
_space_group_crystal_system triclinic
_space_group_IT_number 2
_space_group_name_Hall '-P 1'
_space_group_name_H-M_alt 'P -1'
_symmetry_space_group_name_Hall '-P 1'
_symmetry_space_group_name_H-M 'P -1'
_atom_sites_solution_hydrogens geom
_audit_creation_method SHELXL-2014/7
_audit_update_record
;
2017-04-28 deposited with the CCDC.
2017-07-21 downloaded from the CCDC.
;
_cell_angle_alpha 76.8040(10)
_cell_angle_beta 80.2820(10)
_cell_angle_gamma 76.7200(10)
_cell_formula_units_Z 34
_cell_length_a 12.4186(2)
_cell_length_b 22.4845(4)
_cell_length_c 26.7287(4)
_cell_measurement_reflns_used 83529
_cell_measurement_temperature 180(2)
_cell_measurement_theta_max 30.03
_cell_measurement_theta_min 1.00
_cell_volume 7018.4(2)
_computing_cell_refinement 'HKL Scalepack (Otwinowski & Minor 1997)'
_computing_data_collection 'Collect (Nonius B.V. 1998)'
_computing_data_reduction
;
 HKL Denzo and Scalepack (Otwinowski & Minor 1997)
;
_computing_structure_refinement 'SHELXL-2014/7 (Sheldrick, 2014)'
_computing_structure_solution 'SIR-92 (Altomare et al. 1994)'
_diffrn_ambient_temperature 180(2)
_diffrn_measured_fraction_theta_full 0.996
_diffrn_measured_fraction_theta_max 0.996
_diffrn_measurement_device_type 'Nonius Kappa CCD'
_diffrn_measurement_method 'Thin slice \w and \f scans'
_diffrn_radiation_source 'fine-focus sealed tube'
_diffrn_radiation_type MoK\a
_diffrn_radiation_wavelength 0.7107
_diffrn_reflns_av_R_equivalents 0.1240
_diffrn_reflns_av_unetI/netI 0.1695
_diffrn_reflns_Laue_measured_fraction_full 0.996
_diffrn_reflns_Laue_measured_fraction_max 0.996
_diffrn_reflns_limit_h_max 16
_diffrn_reflns_limit_h_min -16
_diffrn_reflns_limit_k_max 29
_diffrn_reflns_limit_k_min -29
_diffrn_reflns_limit_l_max 34
_diffrn_reflns_limit_l_min -34
_diffrn_reflns_number 104496
_diffrn_reflns_point_group_measured_fraction_full 0.996
_diffrn_reflns_point_group_measured_fraction_max 0.996
_diffrn_reflns_theta_full 25.241
_diffrn_reflns_theta_max 27.500
_diffrn_reflns_theta_min 3.519
_exptl_absorpt_coefficient_mu 4.861
_exptl_absorpt_correction_T_max 0.930
_exptl_absorpt_correction_T_min 0.784
_exptl_absorpt_correction_type multi-scan
_exptl_absorpt_process_details
;
multi-scan from symmetry-related measurements 
 Sortav (Blessing 1995)
;
_exptl_crystal_colour 'pale yellow'
_exptl_crystal_density_diffrn 2.016
_exptl_crystal_description block
_exptl_crystal_F_000 4148
_exptl_crystal_recrystallization_method 'Re-crystallisation from solvent'
_exptl_crystal_size_max 0.140
_exptl_crystal_size_mid 0.050
_exptl_crystal_size_min 0.020
_refine_diff_density_max 0.645
_refine_diff_density_min -0.683
_refine_diff_density_rms 0.128
_refine_ls_extinction_coef 0.000020(9)
_refine_ls_extinction_expression Fc^*^=kFc[1+0.001xFc^2^\l^3^/sin(2\q)]^-1/4^
_refine_ls_extinction_method 'SHELXL-2014/7 (Sheldrick 2014'
_refine_ls_goodness_of_fit_ref 1.010
_refine_ls_hydrogen_treatment constr
_refine_ls_matrix_type full
_refine_ls_number_parameters 923
_refine_ls_number_reflns 32107
_refine_ls_number_restraints 3638
_refine_ls_restrained_S_all 0.974
_refine_ls_R_factor_all 0.2720
_refine_ls_R_factor_gt 0.0778
_refine_ls_shift/su_max 0.002
_refine_ls_shift/su_mean 0.000
_refine_ls_structure_factor_coef Fsqd
_refine_ls_weighting_details 'w=1/[\s^2^(Fo^2^)+(0.0340P)^2^+25.9488P] where P=(Fo^2^+2Fc^2^)/3'
_refine_ls_weighting_scheme calc
_refine_ls_wR_factor_gt 0.1261
_refine_ls_wR_factor_ref 0.1884
_reflns_Friedel_coverage 0.000
_reflns_number_gt 8626
_reflns_number_total 32107
_reflns_threshold_expression 'I > 2\s(I)'
_cod_data_source_file c7ce01117b2.cif
_cod_data_source_block dw1047
_cod_database_code 7228719
_shelx_shelxl_version_number 2014/7
_shelx_space_group_comment
;
The symmetry employed for this shelxl refinement is uniquely defined
by the following loop, which should always be used as a source of
symmetry information in preference to the above space-group names.
They are only intended as comments.
;
_shelx_estimated_absorpt_t_min 0.549
_shelx_estimated_absorpt_t_max 0.909

loop_
_space_group_symop_operation_xyz
'x, y, z'
'-x, -y, -z'

loop_
_atom_site_label
_atom_site_type_symbol
_atom_site_fract_x
_atom_site_fract_y
_atom_site_fract_z
_atom_site_U_iso_or_equiv
_atom_site_adp_type
_atom_site_occupancy
_atom_site_site_symmetry_order
_atom_site_calc_flag
_atom_site_refinement_flags_posn
_atom_site_refinement_flags_adp
As1 As 0.3205(2) 1.32435(14) 0.89485(10) 0.0328(7) Uani 1 1 d D U
Cl1 Cl 0.2729(6) 1.2442(3) 0.9580(2) 0.0406(16) Uani 1 1 d D U
S11 S 0.1703(5) 1.3974(3) 0.9026(2) 0.0312(14) Uani 1 1 d D U
S12 S 0.2709(6) 1.2998(3) 0.8268(2) 0.0343(15) Uani 1 1 d D U
C11 C 0.0884(10) 1.3845(9) 0.8605(7) 0.0297(3) Uiso 1 1 d D U
C12 C -0.0208(11) 1.4174(9) 0.8614(7) 0.0363(4) Uiso 1 1 d D U
H12 H -0.0503 1.4431 0.8862 0.044 Uiso 1 1 calc R U
C13 C -0.0862(13) 1.4128(9) 0.8264(7) 0.0406(5) Uiso 1 1 d D U
H13 H -0.1587 1.4379 0.8246 0.049 Uiso 1 1 calc R U
C14 C -0.0442(12) 1.3705(9) 0.7936(7) 0.0406(5) Uiso 1 1 d D U
H14 H -0.0911 1.3653 0.7709 0.049 Uiso 1 1 calc R U
C15 C 0.0632(12) 1.3360(8) 0.7928(6) 0.0363(4) Uiso 1 1 d D U
H15 H 0.0899 1.3078 0.7698 0.044 Uiso 1 1 calc R U
C16 C 0.1328(10) 1.3431(8) 0.8268(6) 0.0297(3) Uiso 1 1 d D U
As2 As 0.5984(2) 1.33834(13) 0.94203(10) 0.0312(7) Uani 1 1 d D U
Cl2 Cl 0.6034(6) 1.4425(3) 0.9158(2) 0.0368(16) Uani 1 1 d D U
S21 S 0.7767(5) 1.2973(3) 0.9255(2) 0.0354(16) Uani 1 1 d D U
S22 S 0.6062(5) 1.3262(3) 1.0261(2) 0.0352(16) Uani 1 1 d D U
C21 C 0.8259(9) 1.2982(10) 0.9835(4) 0.0297(3) Uiso 1 1 d D U
C22 C 0.9405(10) 1.2853(9) 0.9840(5) 0.0363(4) Uiso 1 1 d D U
H22 H 0.9898 1.2805 0.9533 0.044 Uiso 1 1 calc R U
C23 C 0.9808(12) 1.2798(10) 1.0300(5) 0.0406(5) Uiso 1 1 d D U
H23 H 1.0590 1.2714 1.0311 0.049 Uiso 1 1 calc R U
C24 C 0.9075(12) 1.2865(10) 1.0754(6) 0.0406(5) Uiso 1 1 d D U
H24 H 0.9368 1.2801 1.1072 0.049 Uiso 1 1 calc R U
C25 C 0.7943(12) 1.3021(11) 1.0744(5) 0.0363(4) Uiso 1 1 d D U
H25 H 0.7455 1.3092 1.1049 0.044 Uiso 1 1 calc R U
C26 C 0.7513(9) 1.3074(11) 1.0279(5) 0.0297(3) Uiso 1 1 d D U
As3 As 0.2686(2) 0.44063(13) 0.69366(10) 0.0303(6) Uani 1 1 d D U
Cl3 Cl 0.3151(6) 0.5250(3) 0.6350(2) 0.0452(17) Uani 1 1 d D U
S31 S 0.4201(5) 0.3690(3) 0.6824(2) 0.0375(15) Uani 1 1 d D U
S32 S 0.3156(5) 0.4571(3) 0.7647(2) 0.0313(15) Uani 1 1 d D U
C31 C 0.4993(10) 0.3789(9) 0.7276(6) 0.0297(3) Uiso 1 1 d D U
C32 C 0.6107(11) 0.3474(9) 0.7279(6) 0.0363(4) Uiso 1 1 d D U
H32 H 0.6423 0.3214 0.7036 0.044 Uiso 1 1 calc R U
C33 C 0.6746(13) 0.3536(9) 0.7628(7) 0.0406(5) Uiso 1 1 d D U
H33 H 0.7493 0.3311 0.7631 0.049 Uiso 1 1 calc R U
C34 C 0.6306(12) 0.3923(9) 0.7977(7) 0.0406(5) Uiso 1 1 d D U
H34 H 0.6754 0.3972 0.8214 0.049 Uiso 1 1 calc R U
C35 C 0.5227(11) 0.4235(8) 0.7981(6) 0.0363(4) Uiso 1 1 d D U
H35 H 0.4926 0.4496 0.8225 0.044 Uiso 1 1 calc R U
C36 C 0.4551(9) 0.4177(8) 0.7629(6) 0.0297(3) Uiso 1 1 d D U
As4 As -0.0092(2) 0.42621(13) 0.64728(10) 0.0323(7) Uani 1 1 d D U
Cl4 Cl -0.0169(6) 0.3228(3) 0.6689(2) 0.0345(14) Uani 1 1 d D U
S41 S -0.1878(5) 0.4669(3) 0.6649(2) 0.0360(16) Uani 1 1 d D U
S42 S -0.0198(5) 0.4435(3) 0.5634(2) 0.0344(16) Uani 1 1 d D U
C41 C -0.2393(9) 0.4704(10) 0.6063(4) 0.0297(3) Uiso 1 1 d D U
C42 C -0.3530(11) 0.4856(10) 0.6025(5) 0.0363(4) Uiso 1 1 d D U
H42 H -0.4044 0.4926 0.6322 0.044 Uiso 1 1 calc R U
C43 C -0.3921(12) 0.4907(10) 0.5559(5) 0.0406(5) Uiso 1 1 d D U
H43 H -0.4700 0.4987 0.5542 0.049 Uiso 1 1 calc R U
C44 C -0.3172(12) 0.4839(10) 0.5114(6) 0.0406(5) Uiso 1 1 d D U
H44 H -0.3440 0.4899 0.4790 0.049 Uiso 1 1 calc R U
C45 C -0.2052(12) 0.4688(9) 0.5145(5) 0.0363(4) Uiso 1 1 d D U
H45 H -0.1543 0.4626 0.4845 0.044 Uiso 1 1 calc R U
C46 C -0.1651(9) 0.4623(10) 0.5617(4) 0.0297(3) Uiso 1 1 d D U
As5 As 0.4175(2) 0.80830(14) 0.76632(10) 0.0343(7) Uani 1 1 d D U
Cl5 Cl 0.4276(7) 0.9112(3) 0.7496(3) 0.0469(17) Uani 1 1 d D U
S51 S 0.5939(5) 0.7667(3) 0.7447(2) 0.0389(17) Uani 1 1 d D U
S52 S 0.4323(5) 0.7841(3) 0.8504(2) 0.0353(16) Uani 1 1 d D U
C51 C 0.6495(9) 0.7600(9) 0.8030(4) 0.0297(3) Uiso 1 1 d D U
C52 C 0.7639(10) 0.7493(9) 0.8027(5) 0.0363(4) Uiso 1 1 d D U
H52 H 0.8120 0.7496 0.7710 0.044 Uiso 1 1 calc R U
C53 C 0.8076(12) 0.7382(9) 0.8490(5) 0.0406(5) Uiso 1 1 d D U
H53 H 0.8861 0.7279 0.8494 0.049 Uiso 1 1 calc R U
C54 C 0.7384(11) 0.7417(9) 0.8947(5) 0.0406(5) Uiso 1 1 d D U
H54 H 0.7694 0.7359 0.9260 0.049 Uiso 1 1 calc R U
C55 C 0.6244(11) 0.7537(9) 0.8952(5) 0.0363(4) Uiso 1 1 d D U
H55 H 0.5770 0.7543 0.9270 0.044 Uiso 1 1 calc R U
C56 C 0.5790(8) 0.7651(9) 0.8488(4) 0.0297(3) Uiso 1 1 d D U
As6 As 0.1764(2) 0.95746(13) 0.81760(10) 0.0337(7) Uani 1 1 d D U
Cl6 Cl 0.1578(6) 0.8554(3) 0.8304(3) 0.0387(15) Uani 1 1 d D U
S61 S 0.0034(5) 1.0024(3) 0.8418(2) 0.0361(16) Uani 1 1 d D U
S62 S 0.1540(5) 0.9873(3) 0.7349(2) 0.0309(15) Uani 1 1 d D U
C61 C -0.0592(9) 1.0136(10) 0.7848(4) 0.0297(3) Uiso 1 1 d D U
C62 C -0.1746(10) 1.0280(8) 0.7863(5) 0.0363(4) Uiso 1 1 d D U
H62 H -0.2204 1.0298 0.8184 0.044 Uiso 1 1 calc R U
C63 C -0.2231(12) 1.0398(8) 0.7411(5) 0.0406(5) Uiso 1 1 d D U
H63 H -0.3019 1.0502 0.7422 0.049 Uiso 1 1 calc R U
C64 C -0.1566(12) 1.0363(9) 0.6944(5) 0.0406(5) Uiso 1 1 d D U
H64 H -0.1897 1.0468 0.6632 0.049 Uiso 1 1 calc R U
C65 C -0.0422(11) 1.0178(10) 0.6930(5) 0.0363(4) Uiso 1 1 d D U
H65 H 0.0023 1.0111 0.6614 0.044 Uiso 1 1 calc R U
C66 C 0.0080(8) 1.0087(10) 0.7378(4) 0.0297(3) Uiso 1 1 d D U
As7 As 0.3578(2) 1.49086(13) 0.98588(10) 0.0309(6) Uani 1 1 d D U
Cl7 Cl 0.3322(6) 1.3894(3) 0.9995(2) 0.0386(16) Uani 1 1 d D U
S71 S 0.1887(5) 1.5383(3) 1.0132(2) 0.0309(14) Uani 1 1 d D U
S72 S 0.3299(5) 1.5218(3) 0.90378(19) 0.0264(13) Uani 1 1 d D U
C71 C 0.1218(9) 1.5548(9) 0.9573(4) 0.0297(3) Uiso 1 1 d D U
C72 C 0.0065(10) 1.5718(10) 0.9589(5) 0.0363(4) Uiso 1 1 d D U
H72 H -0.0377 1.5752 0.9911 0.044 Uiso 1 1 calc R U
C73 C -0.0453(12) 1.5837(10) 0.9150(5) 0.0406(5) Uiso 1 1 d D U
H73 H -0.1241 1.5963 0.9170 0.049 Uiso 1 1 calc R U
C74 C 0.0185(12) 1.5773(10) 0.8676(5) 0.0406(5) Uiso 1 1 d D U
H74 H -0.0168 1.5854 0.8372 0.049 Uiso 1 1 calc R U
C75 C 0.1322(12) 1.5592(11) 0.8650(5) 0.0363(4) Uiso 1 1 d D U
H75 H 0.1760 1.5554 0.8327 0.044 Uiso 1 1 calc R U
C76 C 0.1834(9) 1.5465(11) 0.9099(4) 0.0297(3) Uiso 1 1 d D U
As8 As 0.1869(2) 0.10006(14) 0.53325(10) 0.0331(7) Uani 1 1 d D U
Cl8 Cl 0.1940(6) 0.2026(3) 0.5011(2) 0.0407(16) Uani 1 1 d D U
S81 S 0.3648(5) 0.0564(3) 0.5195(2) 0.0405(17) Uani 1 1 d D U
S82 S 0.1944(5) 0.0950(3) 0.6160(2) 0.0292(14) Uani 1 1 d D U
C81 C 0.4137(9) 0.0600(10) 0.5766(4) 0.0297(3) Uiso 1 1 d D U
C82 C 0.5268(11) 0.0456(10) 0.5815(5) 0.0363(4) Uiso 1 1 d D U
H82 H 0.5790 0.0371 0.5524 0.044 Uiso 1 1 calc R U
C83 C 0.5653(12) 0.0434(10) 0.6274(5) 0.0406(5) Uiso 1 1 d D U
H83 H 0.6428 0.0315 0.6304 0.049 Uiso 1 1 calc R U
C84 C 0.4898(12) 0.0585(10) 0.6692(6) 0.0406(5) Uiso 1 1 d D U
H84 H 0.5160 0.0588 0.7006 0.049 Uiso 1 1 calc R U
C85 C 0.3769(12) 0.0731(10) 0.6657(5) 0.0363(4) Uiso 1 1 d D U
H85 H 0.3256 0.0822 0.6949 0.044 Uiso 1 1 calc R U
C86 C 0.3379(9) 0.0745(11) 0.6197(5) 0.0297(3) Uiso 1 1 d D U
As9 As 0.2322(2) 0.27670(13) 0.59850(10) 0.0310(7) Uani 1 1 d D U
Cl9 Cl 0.2542(6) 0.3778(3) 0.5864(2) 0.0353(15) Uani 1 1 d D U
S91 S 0.4006(5) 0.2301(3) 0.5710(2) 0.0355(16) Uani 1 1 d D U
S92 S 0.2565(5) 0.2449(3) 0.6810(2) 0.0355(16) Uani 1 1 d D U
C91 C 0.4663(9) 0.2196(9) 0.6267(4) 0.0297(3) Uiso 1 1 d D U
C92 C 0.5807(10) 0.2000(9) 0.6229(5) 0.0363(4) Uiso 1 1 d D U
H92 H 0.6227 0.1973 0.5900 0.044 Uiso 1 1 calc R U
C93 C 0.6337(12) 0.1843(9) 0.6666(5) 0.0406(5) Uiso 1 1 d D U
H93 H 0.7123 0.1704 0.6641 0.049 Uiso 1 1 calc R U
C94 C 0.5712(12) 0.1889(10) 0.7148(5) 0.0406(5) Uiso 1 1 d D U
H94 H 0.6082 0.1789 0.7449 0.049 Uiso 1 1 calc R U
C95 C 0.4570(11) 0.2078(10) 0.7193(5) 0.0363(4) Uiso 1 1 d D U
H95 H 0.4153 0.2114 0.7521 0.044 Uiso 1 1 calc R U
C96 C 0.4035(9) 0.2217(10) 0.6749(4) 0.0297(3) Uiso 1 1 d D U
As10 As 0.2243(2) 1.14034(14) 0.87491(10) 0.0345(7) Uani 1 1 d D U
Cl10 Cl 0.2116(6) 1.0403(3) 0.9143(2) 0.0453(17) Uani 1 1 d D U
S101 S 0.0471(5) 1.1865(3) 0.8857(2) 0.0442(17) Uani 1 1 d D U
S102 S 0.2188(5) 1.1364(4) 0.7932(2) 0.0368(17) Uani 1 1 d D U
C101 C -0.0005(9) 1.1777(10) 0.8298(5) 0.0297(3) Uiso 1 1 d D U
C102 C -0.1151(10) 1.1911(10) 0.8269(5) 0.0363(4) Uiso 1 1 d D U
H102 H -0.1664 1.2039 0.8550 0.044 Uiso 1 1 calc R U
C103 C -0.1527(12) 1.1857(9) 0.7833(5) 0.0406(5) Uiso 1 1 d D U
H103 H -0.2306 1.1923 0.7820 0.049 Uiso 1 1 calc R U
C104 C -0.0786(12) 1.1706(11) 0.7410(6) 0.0406(5) Uiso 1 1 d D U
H104 H -0.1059 1.1710 0.7097 0.049 Uiso 1 1 calc R U
C105 C 0.0354(12) 1.1550(10) 0.7440(6) 0.0363(4) Uiso 1 1 d D U
H105 H 0.0861 1.1425 0.7157 0.044 Uiso 1 1 calc R U
C106 C 0.0744(9) 1.1580(10) 0.7891(5) 0.0297(3) Uiso 1 1 d D U
As11 As -0.0961(2) 0.08798(14) 0.48795(10) 0.0353(7) Uani 1 1 d D U
Cl11 Cl -0.1403(7) 0.0093(3) 0.5532(2) 0.0523(19) Uani 1 1 d D U
S111 S -0.2511(5) 0.1595(3) 0.4929(2) 0.0391(16) Uani 1 1 d D U
S112 S -0.1384(5) 0.0581(3) 0.4211(2) 0.0354(16) Uani 1 1 d D U
C111 C -0.3270(10) 0.1437(7) 0.4492(6) 0.0297(3) Uiso 1 1 d D U
C112 C -0.4353(11) 0.1753(8) 0.4451(6) 0.0363(4) Uiso 1 1 d D U
H112 H -0.4682 0.2058 0.4655 0.044 Uiso 1 1 calc R U
C113 C -0.4961(12) 0.1626(8) 0.4115(6) 0.0406(5) Uiso 1 1 d D U
H113 H -0.5724 0.1821 0.4106 0.049 Uiso 1 1 calc R U
C114 C -0.4455(12) 0.1211(8) 0.3785(6) 0.0406(5) Uiso 1 1 d D U
H114 H -0.4855 0.1152 0.3533 0.049 Uiso 1 1 calc R U
C115 C -0.3380(12) 0.0887(9) 0.3828(7) 0.0363(4) Uiso 1 1 d D U
H115 H -0.3039 0.0605 0.3605 0.044 Uiso 1 1 calc R U
C116 C -0.2787(10) 0.0971(7) 0.4200(6) 0.0297(3) Uiso 1 1 d D U
As12 As 0.1400(2) 0.79284(14) 0.72290(11) 0.0400(7) Uani 1 1 d D U
Cl12 Cl 0.0969(7) 0.7023(3) 0.7714(2) 0.058(2) Uani 1 1 d D U
S121 S -0.0138(6) 0.8588(3) 0.7402(3) 0.062(2) Uani 1 1 d D U
S122 S 0.0967(6) 0.7862(3) 0.6483(2) 0.0444(17) Uani 1 1 d D U
C121 C -0.0909(9) 0.8573(7) 0.6907(5) 0.0297(3) Uiso 1 1 d D U
C122 C -0.2021(10) 0.8883(8) 0.6924(5) 0.0363(4) Uiso 1 1 d D U
H122 H -0.2347 0.9098 0.7198 0.044 Uiso 1 1 calc R U
C123 C -0.2643(12) 0.8879(9) 0.6550(5) 0.0406(5) Uiso 1 1 d D U
H123 H -0.3402 0.9087 0.6562 0.049 Uiso 1 1 calc R U
C124 C -0.2156(11) 0.8568(7) 0.6153(6) 0.0406(5) Uiso 1 1 d D U
H124 H -0.2589 0.8567 0.5893 0.049 Uiso 1 1 calc R U
C125 C -0.1062(10) 0.8261(7) 0.6124(5) 0.0363(4) Uiso 1 1 d D U
H125 H -0.0741 0.8054 0.5845 0.044 Uiso 1 1 calc R U
C126 C -0.0424(9) 0.8258(8) 0.6510(5) 0.0297(3) Uiso 1 1 d D U
As13 As 0.3604(2) 0.62116(14) 0.71987(11) 0.0377(7) Uani 1 1 d D U
Cl13 Cl 0.3816(7) 0.7159(3) 0.6701(2) 0.0508(18) Uani 1 1 d D U
S131 S 0.5341(5) 0.5695(3) 0.7121(3) 0.0489(18) Uani 1 1 d D U
S132 S 0.3701(5) 0.6358(3) 0.7983(2) 0.0380(16) Uani 1 1 d D U
C131 C 0.5854(9) 0.5837(8) 0.7650(4) 0.0297(3) Uiso 1 1 d D U
C132 C 0.6998(10) 0.5656(8) 0.7706(5) 0.0363(4) Uiso 1 1 d D U
H132 H 0.7516 0.5517 0.7432 0.044 Uiso 1 1 calc R U
C133 C 0.7366(12) 0.5679(9) 0.8156(5) 0.0406(5) Uiso 1 1 d D U
H133 H 0.8112 0.5491 0.8216 0.049 Uiso 1 1 calc R U
C134 C 0.6651(12) 0.5977(11) 0.8525(6) 0.0406(5) Uiso 1 1 d D U
H134 H 0.6933 0.6057 0.8808 0.049 Uiso 1 1 calc R U
C135 C 0.5522(12) 0.6157(9) 0.8474(6) 0.0363(4) Uiso 1 1 d D U
H135 H 0.5014 0.6319 0.8741 0.044 Uiso 1 1 calc R U
C136 C 0.5134(9) 0.6099(10) 0.8032(5) 0.0297(3) Uiso 1 1 d D U
As14 As -0.0508(2) 0.25776(14) 0.56798(11) 0.0358(6) Uani 1 1 d D U
Cl14 Cl -0.0778(5) 0.1575(3) 0.5880(2) 0.0320(14) Uani 1 1 d D U
S141 S -0.2160(5) 0.3095(3) 0.5951(2) 0.0435(16) Uani 1 1 d D U
S142 S -0.0834(6) 0.2825(3) 0.4871(2) 0.0465(17) Uani 1 1 d D U
C141 C -0.2884(9) 0.3183(9) 0.5432(4) 0.0297(3) Uiso 1 1 d D U
C142 C -0.4022(10) 0.3414(9) 0.5485(5) 0.0363(4) Uiso 1 1 d D U
H142 H -0.4419 0.3470 0.5812 0.044 Uiso 1 1 calc R U
C143 C -0.4564(12) 0.3560(9) 0.5053(5) 0.0406(5) Uiso 1 1 d D U
H143 H -0.5349 0.3706 0.5085 0.049 Uiso 1 1 calc R U
C144 C -0.3989(11) 0.3498(8) 0.4577(5) 0.0406(5) Uiso 1 1 d D U
H144 H -0.4381 0.3615 0.4282 0.049 Uiso 1 1 calc R U
C145 C -0.2849(11) 0.3270(9) 0.4514(5) 0.0363(4) Uiso 1 1 d D U
H145 H -0.2461 0.3214 0.4185 0.044 Uiso 1 1 calc R U
C146 C -0.2293(9) 0.3123(9) 0.4950(4) 0.0297(3) Uiso 1 1 d D U
As15 As 0.5155(2) 1.14918(14) 0.91594(11) 0.0398(7) Uani 1 1 d D U
Cl15 Cl 0.5546(7) 1.2305(3) 0.8524(2) 0.0490(18) Uani 1 1 d D U
S151 S 0.6756(6) 1.0825(3) 0.9129(3) 0.057(2) Uani 1 1 d D U
S152 S 0.5482(5) 1.1787(3) 0.9846(2) 0.0338(15) Uani 1 1 d D U
C151 C 0.7449(9) 1.1019(7) 0.9574(5) 0.0297(3) Uiso 1 1 d D U
C152 C 0.8530(10) 1.0710(7) 0.9640(5) 0.0363(4) Uiso 1 1 d D U
H152 H 0.8898 1.0416 0.9430 0.044 Uiso 1 1 calc R U
C153 C 0.9084(12) 1.0823(7) 1.0006(6) 0.0406(5) Uiso 1 1 d D U
H153 H 0.9825 1.0607 1.0050 0.049 Uiso 1 1 calc R U
C154 C 0.8547(12) 1.1255(8) 1.0307(6) 0.0406(5) Uiso 1 1 d D U
H154 H 0.8948 1.1374 1.0528 0.049 Uiso 1 1 calc R U
C155 C 0.7431(12) 1.1513(9) 1.0287(7) 0.0363(4) Uiso 1 1 d D U
H155 H 0.7039 1.1760 1.0531 0.044 Uiso 1 1 calc R U
C156 C 0.6872(10) 1.1414(8) 0.9910(6) 0.0297(3) Uiso 1 1 d D U
As16 As 0.0606(3) 0.61541(14) 0.68259(11) 0.0439(7) Uani 1 1 d D U
Cl16 Cl 0.0316(6) 0.5273(3) 0.7411(2) 0.0485(18) Uani 1 1 d D U
S161 S -0.1097(6) 0.6734(3) 0.6880(3) 0.057(2) Uani 1 1 d D U
S162 S 0.0442(5) 0.5895(3) 0.6098(2) 0.0437(18) Uani 1 1 d D U
C161 C -0.1640(9) 0.6561(7) 0.6371(5) 0.0297(3) Uiso 1 1 d D U
C162 C -0.2771(10) 0.6787(7) 0.6323(5) 0.0363(4) Uiso 1 1 d D U
H162 H -0.3228 0.7028 0.6557 0.044 Uiso 1 1 calc R U
C163 C -0.3218(12) 0.6655(8) 0.5930(6) 0.0406(5) Uiso 1 1 d D U
H163 H -0.4002 0.6754 0.5922 0.049 Uiso 1 1 calc R U
C164 C -0.2522(12) 0.6378(10) 0.5549(6) 0.0406(5) Uiso 1 1 d D U
H164 H -0.2793 0.6382 0.5236 0.049 Uiso 1 1 calc R U
C165 C -0.1429(12) 0.6095(9) 0.5624(6) 0.0363(4) Uiso 1 1 d D U
H165 H -0.0995 0.5829 0.5403 0.044 Uiso 1 1 calc R U
C166 C -0.0975(9) 0.6208(9) 0.6030(6) 0.0297(3) Uiso 1 1 d D U
As17 As 0.4555(2) 0.97449(14) 0.85434(12) 0.0454(7) Uani 1 1 d D U
Cl17 Cl 0.4930(6) 1.0715(3) 0.8202(3) 0.0461(17) Uani 1 1 d D U
S171 S 0.6179(5) 0.9162(3) 0.8312(3) 0.071(2) Uani 1 1 d D U
S172 S 0.4919(5) 0.9610(4) 0.9339(2) 0.066(2) Uani 1 1 d D U
C171 C 0.6930(8) 0.9118(7) 0.8821(4) 0.0297(3) Uiso 1 1 d D U
C172 C 0.8072(9) 0.8869(7) 0.8785(4) 0.0363(4) Uiso 1 1 d D U
H172 H 0.8455 0.8758 0.8470 0.044 Uiso 1 1 calc R U
C173 C 0.8646(11) 0.8782(8) 0.9199(4) 0.0406(5) Uiso 1 1 d D U
H173 H 0.9421 0.8606 0.9173 0.049 Uiso 1 1 calc R U
C174 C 0.8100(11) 0.8949(8) 0.9653(5) 0.0406(5) Uiso 1 1 d D U
H174 H 0.8487 0.8874 0.9946 0.049 Uiso 1 1 calc R U
C175 C 0.6988(10) 0.9225(7) 0.9679(5) 0.0363(4) Uiso 1 1 d D U
H175 H 0.6629 0.9365 0.9986 0.044 Uiso 1 1 calc R U
C176 C 0.6374(8) 0.9306(7) 0.9272(4) 0.0297(3) Uiso 1 1 d D U

loop_
_atom_site_aniso_label
_atom_site_aniso_U_11
_atom_site_aniso_U_22
_atom_site_aniso_U_33
_atom_site_aniso_U_23
_atom_site_aniso_U_13
_atom_site_aniso_U_12
As1 0.0292(16) 0.0375(17) 0.0342(14) -0.0128(12) -0.0037(11) -0.0061(13)
Cl1 0.042(4) 0.034(3) 0.039(3) -0.003(2) -0.007(3) 0.004(3)
S11 0.037(4) 0.028(3) 0.032(3) -0.015(2) -0.007(3) -0.001(3)
S12 0.041(4) 0.025(3) 0.038(3) -0.011(2) -0.002(3) -0.006(3)
As2 0.0290(16) 0.0341(17) 0.0328(14) -0.0144(12) -0.0062(12) -0.0013(13)
Cl2 0.044(4) 0.039(3) 0.029(3) -0.014(2) -0.012(3) 0.002(3)
S21 0.029(4) 0.044(4) 0.033(3) -0.015(3) -0.001(3) -0.004(3)
S22 0.026(4) 0.049(4) 0.029(3) -0.009(3) -0.001(3) -0.004(3)
As3 0.0245(15) 0.0323(17) 0.0363(14) -0.0125(11) -0.0058(11) -0.0029(12)
Cl3 0.048(4) 0.044(4) 0.034(3) 0.000(2) -0.003(3) 0.002(3)
S31 0.035(4) 0.035(3) 0.047(3) -0.020(2) -0.012(3) 0.004(3)
S32 0.027(3) 0.043(4) 0.024(3) -0.016(2) 0.000(2) -0.002(3)
As4 0.0314(17) 0.0344(17) 0.0329(14) -0.0112(12) -0.0097(12) -0.0016(14)
Cl4 0.030(4) 0.032(3) 0.042(3) -0.008(2) -0.009(3) -0.003(3)
S41 0.036(4) 0.039(4) 0.026(3) -0.010(3) 0.000(3) 0.006(3)
S42 0.021(4) 0.045(4) 0.036(3) -0.009(3) -0.004(3) -0.002(3)
As5 0.0279(16) 0.0406(18) 0.0405(15) -0.0172(13) -0.0114(12) -0.0049(13)
Cl5 0.050(4) 0.037(4) 0.050(3) -0.010(3) -0.003(3) -0.003(3)
S51 0.038(4) 0.045(4) 0.037(3) -0.023(3) -0.003(3) -0.001(3)
S52 0.033(4) 0.042(4) 0.028(3) -0.010(2) 0.002(3) -0.004(3)
As6 0.0327(16) 0.0337(17) 0.0352(14) -0.0083(12) -0.0074(12) -0.0037(13)
Cl6 0.035(4) 0.034(3) 0.048(3) -0.008(3) -0.010(3) -0.003(3)
S61 0.037(4) 0.042(4) 0.029(3) -0.012(3) -0.005(3) 0.000(3)
S62 0.018(3) 0.036(4) 0.035(3) -0.008(2) 0.001(2) -0.001(3)
As7 0.0316(16) 0.0362(16) 0.0282(12) -0.0132(11) -0.0035(10) -0.0067(12)
Cl7 0.049(5) 0.028(3) 0.037(3) -0.003(3) -0.008(3) -0.006(3)
S71 0.027(3) 0.043(4) 0.026(3) -0.016(2) -0.004(2) -0.004(3)
S72 0.017(3) 0.032(3) 0.030(3) -0.009(2) -0.003(2) -0.002(3)
As8 0.0309(17) 0.0362(17) 0.0357(14) -0.0112(12) -0.0093(12) -0.0059(13)
Cl8 0.046(4) 0.039(3) 0.037(3) -0.002(3) -0.012(3) -0.009(3)
S81 0.035(4) 0.049(4) 0.036(3) -0.025(3) 0.001(3) 0.006(3)
S82 0.025(4) 0.030(4) 0.030(3) -0.006(2) 0.001(3) -0.004(3)
As9 0.0234(15) 0.0363(17) 0.0392(14) -0.0151(12) -0.0099(11) -0.0054(13)
Cl9 0.036(4) 0.033(3) 0.036(3) -0.009(3) -0.004(3) -0.002(3)
S91 0.034(4) 0.034(4) 0.037(3) -0.017(3) 0.001(3) 0.001(3)
S92 0.029(4) 0.042(4) 0.032(3) -0.002(3) -0.003(3) -0.005(3)
As10 0.0347(16) 0.0391(17) 0.0331(13) -0.0141(11) -0.0069(11) -0.0053(13)
Cl10 0.041(4) 0.054(4) 0.036(3) 0.005(3) -0.009(3) -0.009(3)
S101 0.042(4) 0.050(4) 0.046(3) -0.027(3) -0.003(3) -0.004(3)
S102 0.027(4) 0.062(5) 0.024(3) -0.012(3) -0.004(3) -0.011(3)
As11 0.0275(15) 0.0406(17) 0.0425(14) -0.0185(12) -0.0067(11) -0.0043(12)
Cl11 0.059(5) 0.049(4) 0.043(3) -0.012(3) 0.002(3) -0.001(4)
S111 0.041(4) 0.036(4) 0.043(3) -0.021(3) -0.007(3) 0.001(3)
S112 0.029(4) 0.047(4) 0.035(3) -0.025(3) -0.001(2) -0.001(3)
As12 0.0292(15) 0.0425(18) 0.0548(15) -0.0185(12) -0.0138(12) -0.0052(13)
Cl12 0.056(5) 0.066(4) 0.036(3) 0.015(3) -0.011(3) -0.001(4)
S121 0.047(4) 0.060(4) 0.097(5) -0.058(4) -0.029(3) 0.008(3)
S122 0.040(4) 0.053(4) 0.032(3) 0.001(2) -0.005(3) -0.001(3)
As13 0.0329(15) 0.0355(16) 0.0492(14) -0.0129(11) -0.0147(11) -0.0045(12)
Cl13 0.056(5) 0.047(4) 0.037(3) 0.003(3) -0.003(3) 0.000(3)
S131 0.038(3) 0.052(4) 0.063(4) -0.036(3) -0.015(3) 0.008(3)
S132 0.026(3) 0.047(4) 0.032(3) -0.001(2) 0.000(2) 0.002(3)
As14 0.0251(14) 0.0383(16) 0.0485(14) -0.0148(11) -0.0095(10) -0.0056(12)
Cl14 0.029(3) 0.037(3) 0.027(3) -0.006(2) -0.003(2) 0.000(3)
S141 0.047(4) 0.036(3) 0.050(3) -0.019(2) -0.002(3) -0.006(3)
S142 0.038(4) 0.052(4) 0.038(3) 0.006(3) 0.003(3) -0.007(3)
As15 0.0330(15) 0.0363(16) 0.0545(15) -0.0124(11) -0.0140(11) -0.0064(12)
Cl15 0.048(4) 0.044(4) 0.043(3) -0.001(3) 0.001(3) 0.004(3)
S151 0.055(4) 0.050(4) 0.073(4) -0.040(3) -0.038(3) 0.022(3)
S152 0.032(4) 0.027(3) 0.043(3) -0.012(2) -0.001(3) -0.003(3)
As16 0.0401(16) 0.0368(16) 0.0584(15) -0.0111(12) -0.0180(12) -0.0048(12)
Cl16 0.051(4) 0.057(4) 0.025(3) -0.006(2) -0.002(3) 0.010(3)
S161 0.061(4) 0.042(4) 0.080(4) -0.041(3) -0.034(3) 0.016(3)
S162 0.036(4) 0.057(4) 0.027(3) 0.002(2) 0.000(3) 0.001(3)
As17 0.0306(15) 0.0349(16) 0.0772(18) -0.0164(12) -0.0203(12) -0.0041(12)
Cl17 0.036(4) 0.041(3) 0.051(4) -0.001(3) 0.001(3) 0.000(3)
S171 0.045(4) 0.058(4) 0.126(6) -0.064(4) -0.040(4) 0.021(3)
S172 0.025(3) 0.092(6) 0.054(3) 0.031(3) 0.001(3) -0.003(3)

loop_
_atom_type_symbol
_atom_type_description
_atom_type_scat_dispersion_real
_atom_type_scat_dispersion_imag
_atom_type_scat_source
C C 0.0033 0.0016 'International Tables Vol C Tables 4.2.6.8 and 6.1.1.4'
H H 0.0000 0.0000 'International Tables Vol C Tables 4.2.6.8 and 6.1.1.4'
S S 0.1246 0.1234 'International Tables Vol C Tables 4.2.6.8 and 6.1.1.4'
As As 0.0499 2.0058 'International Tables Vol C Tables 4.2.6.8 and 6.1.1.4'
Cl Cl 0.1484 0.1585 'International Tables Vol C Tables 4.2.6.8 and 6.1.1.4'

loop_
_geom_angle_atom_site_label_1
_geom_angle_atom_site_label_2
_geom_angle_atom_site_label_3
_geom_angle
S11 As1 S12 93.4(2)
S11 As1 Cl1 101.1(3)
S12 As1 Cl1 99.5(3)
C11 S11 As1 102.2(4)
C16 S12 As1 100.5(4)
C12 C11 C16 121.8(9)
C12 C11 S11 117.5(9)
C16 C11 S11 120.8(8)
C13 C12 C11 119.9(11)
C13 C12 H12 120.1
C11 C12 H12 120.1
C12 C13 C14 118.9(12)
C12 C13 H13 120.6
C14 C13 H13 120.6
C15 C14 C13 122.2(12)
C15 C14 H14 118.9
C13 C14 H14 118.9
C14 C15 C16 119.0(11)
C14 C15 H15 120.5
C16 C15 H15 120.5
C11 C16 C15 118.0(9)
C11 C16 S12 121.7(8)
C15 C16 S12 120.3(9)
S21 As2 S22 93.5(2)
S21 As2 Cl2 100.1(3)
S22 As2 Cl2 100.2(3)
C21 S21 As2 100.9(5)
C26 S22 As2 100.9(4)
C22 C21 C26 122.0(9)
C22 C21 S21 117.2(8)
C26 C21 S21 120.6(8)
C23 C22 C21 118.3(11)
C23 C22 H22 120.8
C21 C22 H22 120.8
C22 C23 C24 120.6(12)
C22 C23 H23 119.7
C24 C23 H23 119.7
C25 C24 C23 121.0(12)
C25 C24 H24 119.5
C23 C24 H24 119.5
C24 C25 C26 119.1(11)
C24 C25 H25 120.4
C26 C25 H25 120.4
C21 C26 C25 118.7(9)
C21 C26 S22 121.5(8)
C25 C26 S22 119.8(9)
S31 As3 S32 93.3(2)
S31 As3 Cl3 101.1(3)
S32 As3 Cl3 100.4(3)
C31 S31 As3 100.9(4)
C36 S32 As3 101.7(4)
C36 C31 C32 118.6(9)
C36 C31 S31 122.0(8)
C32 C31 S31 119.4(8)
C33 C32 C31 121.0(11)
C33 C32 H32 119.5
C31 C32 H32 119.5
C32 C33 C34 120.2(12)
C32 C33 H33 119.9
C34 C33 H33 119.9
C35 C34 C33 119.8(12)
C35 C34 H34 120.1
C33 C34 H34 120.1
C34 C35 C36 121.2(11)
C34 C35 H35 119.4
C36 C35 H35 119.4
C31 C36 C35 119.1(9)
C31 C36 S32 120.3(8)
C35 C36 S32 120.6(9)
S42 As4 S41 92.8(2)
S42 As4 Cl4 99.8(3)
S41 As4 Cl4 99.5(3)
C41 S41 As4 101.7(4)
C46 S42 As4 101.8(4)
C42 C41 C46 118.7(9)
C42 C41 S41 121.2(8)
C46 C41 S41 120.0(8)
C43 C42 C41 120.7(11)
C43 C42 H42 119.7
C41 C42 H42 119.7
C42 C43 C44 120.1(12)
C42 C43 H43 120.0
C44 C43 H43 120.0
C45 C44 C43 119.9(12)
C45 C44 H44 120.1
C43 C44 H44 120.1
C44 C45 C46 120.3(11)
C44 C45 H45 119.8
C46 C45 H45 119.8
C41 C46 C45 120.3(9)
C41 C46 S42 121.2(8)
C45 C46 S42 118.5(9)
S51 As5 S52 93.5(2)
S51 As5 Cl5 100.1(3)
S52 As5 Cl5 100.0(3)
C51 S51 As5 100.6(4)
C56 S52 As5 100.3(4)
C52 C51 C56 120.0(9)
C52 C51 S51 119.5(8)
C56 C51 S51 120.5(8)
C53 C52 C51 119.4(11)
C53 C52 H52 120.3
C51 C52 H52 120.3
C54 C53 C52 120.6(12)
C54 C53 H53 119.7
C52 C53 H53 119.7
C53 C54 C55 120.4(12)
C53 C54 H54 119.8
C55 C54 H54 119.8
C54 C55 C56 119.6(11)
C54 C55 H55 120.2
C56 C55 H55 120.2
C51 C56 C55 119.6(9)
C51 C56 S52 121.8(8)
C55 C56 S52 118.6(9)
S62 As6 S61 92.2(2)
S62 As6 Cl6 99.5(3)
S61 As6 Cl6 100.6(3)
C61 S61 As6 101.7(5)
C66 S62 As6 101.7(4)
C62 C61 C66 119.9(9)
C62 C61 S61 120.5(8)
C66 C61 S61 119.6(8)
C63 C62 C61 120.2(11)
C63 C62 H62 119.9
C61 C62 H62 119.9
C64 C63 C62 120.0(12)
C64 C63 H63 120.0
C62 C63 H63 120.0
C65 C64 C63 120.2(12)
C65 C64 H64 119.9
C63 C64 H64 119.9
C64 C65 C66 120.2(11)
C64 C65 H65 119.9
C66 C65 H65 119.9
C65 C66 C61 119.2(9)
C65 C66 S62 119.6(9)
C61 C66 S62 121.1(8)
S72 As7 S71 92.8(2)
S72 As7 Cl7 99.6(2)
S71 As7 Cl7 100.5(3)
C71 S71 As7 101.8(4)
C76 S72 As7 100.8(4)
C72 C71 C76 117.5(9)
C72 C71 S71 122.2(8)
C76 C71 S71 120.1(8)
C73 C72 C71 121.8(11)
C73 C72 H72 119.1
C71 C72 H72 119.1
C72 C73 C74 119.6(12)
C72 C73 H73 120.2
C74 C73 H73 120.2
C75 C74 C73 120.0(12)
C75 C74 H74 120.0
C73 C74 H74 120.0
C74 C75 C76 119.7(11)
C74 C75 H75 120.1
C76 C75 H75 120.1
C71 C76 C75 121.3(9)
C71 C76 S72 121.5(8)
C75 C76 S72 117.2(9)
S82 As8 S81 92.9(2)
S82 As8 Cl8 100.3(2)
S81 As8 Cl8 100.6(3)
C81 S81 As8 101.7(4)
C86 S82 As8 102.1(4)
C82 C81 C86 118.1(9)
C82 C81 S81 121.4(8)
C86 C81 S81 120.3(8)
C83 C82 C81 121.8(11)
C83 C82 H82 119.1
C81 C82 H82 119.1
C82 C83 C84 119.3(12)
C82 C83 H83 120.4
C84 C83 H83 120.4
C85 C84 C83 120.4(12)
C85 C84 H84 119.8
C83 C84 H84 119.8
C84 C85 C86 120.3(11)
C84 C85 H85 119.8
C86 C85 H85 119.8
C85 C86 C81 120.0(9)
C85 C86 S82 119.1(9)
C81 C86 S82 120.9(8)
S91 As9 S92 93.8(2)
S91 As9 Cl9 101.4(3)
S92 As9 Cl9 99.8(3)
C91 S91 As9 99.8(4)
C96 S92 As9 99.8(4)
C92 C91 C96 120.5(9)
C92 C91 S91 118.2(8)
C96 C91 S91 120.6(8)
C93 C92 C91 119.9(11)
C93 C92 H92 120.0
C91 C92 H92 120.0
C92 C93 C94 119.7(12)
C92 C93 H93 120.2
C94 C93 H93 120.2
C95 C94 C93 121.0(12)
C95 C94 H94 119.5
C93 C94 H94 119.5
C94 C95 C96 119.0(11)
C94 C95 H95 120.5
C96 C95 H95 120.5
C91 C96 C95 119.8(9)
C91 C96 S92 121.4(8)
C95 C96 S92 118.8(9)
S101 As10 S102 93.0(2)
S101 As10 Cl10 100.0(3)
S102 As10 Cl10 100.3(3)
C101 S101 As10 101.6(5)
C106 S102 As10 101.4(4)
C106 C101 C102 120.3(9)
C106 C101 S101 120.8(8)
C102 C101 S101 118.9(8)
C103 C102 C101 119.3(11)
C103 C102 H102 120.3
C101 C102 H102 120.3
C102 C103 C104 120.9(12)
C102 C103 H103 119.6
C104 C103 H103 119.6
C103 C104 C105 120.3(12)
C103 C104 H104 119.9
C105 C104 H104 119.9
C104 C105 C106 119.1(11)
C104 C105 H105 120.4
C106 C105 H105 120.4
C101 C106 C105 119.8(9)
C101 C106 S102 121.3(8)
C105 C106 S102 118.8(9)
S111 As11 S112 93.6(2)
S111 As11 Cl11 101.1(3)
S112 As11 Cl11 99.9(3)
C111 S111 As11 102.1(4)
C116 S112 As11 100.5(4)
C112 C111 C116 120.2(9)
C112 C111 S111 119.7(8)
C116 C111 S111 120.1(8)
C111 C112 C113 120.1(11)
C111 C112 H112 119.9
C113 C112 H112 119.9
C112 C113 C114 120.2(12)
C112 C113 H113 119.9
C114 C113 H113 119.9
C115 C114 C113 120.0(12)
C115 C114 H114 120.0
C113 C114 H114 120.0
C114 C115 C116 120.3(11)
C114 C115 H115 119.8
C116 C115 H115 119.8
C115 C116 C111 118.7(9)
C115 C116 S112 118.3(8)
C111 C116 S112 122.2(8)
S121 As12 S122 93.9(3)
S121 As12 Cl12 100.7(3)
S122 As12 Cl12 98.9(3)
C121 S121 As12 101.2(4)
C126 S122 As12 101.5(4)
C126 C121 C122 120.3(9)
C126 C121 S121 121.0(8)
C122 C121 S121 118.7(8)
C123 C122 C121 120.3(11)
C123 C122 H122 119.9
C121 C122 H122 119.9
C122 C123 C124 119.2(12)
C122 C123 H123 120.4
C124 C123 H123 120.4
C125 C124 C123 121.9(11)
C125 C124 H124 119.1
C123 C124 H124 119.1
C124 C125 C126 119.1(10)
C124 C125 H125 120.4
C126 C125 H125 120.4
C121 C126 C125 119.2(9)
C121 C126 S122 121.1(7)
C125 C126 S122 119.7(8)
S131 As13 S132 92.8(2)
S131 As13 Cl13 100.1(3)
S132 As13 Cl13 101.2(3)
C131 S131 As13 101.9(4)
C136 S132 As13 101.6(4)
C136 C131 C132 118.6(9)
C136 C131 S131 120.7(8)
C132 C131 S131 120.6(8)
C133 C132 C131 120.2(11)
C133 C132 H132 119.9
C131 C132 H132 119.9
C132 C133 C134 120.4(12)
C132 C133 H133 119.8
C134 C133 H133 119.8
C135 C134 C133 119.0(12)
C135 C134 H134 120.5
C133 C134 H134 120.5
C134 C135 C136 120.1(11)
C134 C135 H135 119.9
C136 C135 H135 119.9
C131 C136 C135 120.8(9)
C131 C136 S132 121.4(8)
C135 C136 S132 117.8(8)
S142 As14 S141 92.9(3)
S142 As14 Cl14 99.7(3)
S141 As14 Cl14 101.8(3)
C141 S141 As14 101.7(4)
C146 S142 As14 100.3(4)
C142 C141 C146 121.0(9)
C142 C141 S141 119.0(8)
C146 C141 S141 119.1(8)
C143 C142 C141 118.5(11)
C143 C142 H142 120.7
C141 C142 H142 120.7
C142 C143 C144 120.9(12)
C142 C143 H143 119.6
C144 C143 H143 119.6
C143 C144 C145 121.6(12)
C143 C144 H144 119.2
C145 C144 H144 119.2
C144 C145 C146 117.8(11)
C144 C145 H145 121.1
C146 C145 H145 121.1
C141 C146 C145 120.2(9)
C141 C146 S142 122.0(8)
C145 C146 S142 117.7(8)
S151 As15 S152 92.4(2)
S151 As15 Cl15 101.5(3)
S152 As15 Cl15 100.5(3)
C151 S151 As15 102.5(4)
C156 S152 As15 102.9(4)
C152 C151 C156 119.6(9)
C152 C151 S151 119.0(8)
C156 C151 S151 120.7(8)
C151 C152 C153 120.9(11)
C151 C152 H152 119.5
C153 C152 H152 119.5
C154 C153 C152 119.3(12)
C154 C153 H153 120.3
C152 C153 H153 120.3
C155 C154 C153 120.2(12)
C155 C154 H154 119.9
C153 C154 H154 119.9
C154 C155 C156 120.4(11)
C154 C155 H155 119.8
C156 C155 H155 119.8
C155 C156 C151 118.8(9)
C155 C156 S152 121.1(9)
C151 C156 S152 120.1(8)
S162 As16 S161 93.5(2)
S162 As16 Cl16 100.7(3)
S161 As16 Cl16 100.3(3)
C161 S161 As16 101.2(4)
C166 S162 As16 101.9(4)
C166 C161 C162 120.3(9)
C166 C161 S161 121.6(8)
C162 C161 S161 118.1(8)
C163 C162 C161 119.3(11)
C163 C162 H162 120.3
C161 C162 H162 120.3
C162 C163 C164 119.9(12)
C162 C163 H163 120.0
C164 C163 H163 120.0
C163 C164 C165 119.9(12)
C163 C164 H164 120.0
C165 C164 H164 120.0
C164 C165 C166 118.9(11)
C164 C165 H165 120.5
C166 C165 H165 120.5
C161 C166 C165 119.9(9)
C161 C166 S162 121.1(8)
C165 C166 S162 119.0(8)
S172 As17 S171 92.4(3)
S172 As17 Cl17 101.3(3)
S171 As17 Cl17 100.0(3)
C171 S171 As17 102.2(4)
C176 S172 As17 101.3(4)
C176 C171 C172 120.1(8)
C176 C171 S171 119.5(7)
C172 C171 S171 120.3(8)
C173 C172 C171 120.6(10)
C173 C172 H172 119.7
C171 C172 H172 119.7
C172 C173 C174 120.0(11)
C172 C173 H173 120.0
C174 C173 H173 120.0
C173 C174 C175 119.4(11)
C173 C174 H174 120.3
C175 C174 H174 120.3
C174 C175 C176 122.1(10)
C174 C175 H175 118.9
C176 C175 H175 118.9
C171 C176 C175 117.7(9)
C171 C176 S172 121.5(7)
C175 C176 S172 120.7(8)

loop_
_geom_bond_atom_site_label_1
_geom_bond_atom_site_label_2
_geom_bond_distance
As1 S11 2.199(6)
As1 S12 2.232(6)
As1 Cl1 2.282(6)
S11 C11 1.747(10)
S12 C16 1.768(10)
C11 C12 1.387(11)
C11 C16 1.401(10)
C12 C13 1.372(11)
C12 H12 0.9500
C13 C14 1.395(12)
C13 H13 0.9500
C14 C15 1.380(12)
C14 H14 0.9500
C15 C16 1.411(11)
C15 H15 0.9500
As2 S21 2.206(6)
As2 S22 2.218(6)
As2 Cl2 2.298(6)
S21 C21 1.765(9)
S22 C26 1.760(10)
C21 C22 1.386(11)
C21 C26 1.400(10)
C22 C23 1.374(11)
C22 H22 0.9500
C23 C24 1.404(11)
C23 H23 0.9500
C24 C25 1.372(12)
C24 H24 0.9500
C25 C26 1.405(11)
C25 H25 0.9500
As3 S31 2.205(6)
As3 S32 2.209(5)
As3 Cl3 2.287(6)
S31 C31 1.762(10)
S32 C36 1.753(10)
C31 C36 1.392(10)
C31 C32 1.402(11)
C32 C33 1.371(11)
C32 H32 0.9500
C33 C34 1.381(12)
C33 H33 0.9500
C34 C35 1.361(11)
C34 H34 0.9500
C35 C36 1.405(11)
C35 H35 0.9500
As4 S42 2.207(6)
As4 S41 2.211(6)
As4 Cl4 2.285(6)
S41 C41 1.771(9)
S42 C46 1.762(10)
C41 C42 1.389(11)
C41 C46 1.397(10)
C42 C43 1.382(11)
C42 H42 0.9500
C43 C44 1.395(11)
C43 H43 0.9500
C44 C45 1.366(11)
C44 H44 0.9500
C45 C46 1.398(11)
C45 H45 0.9500
As5 S51 2.210(6)
As5 S52 2.218(6)
As5 Cl5 2.283(6)
S51 C51 1.771(9)
S52 C56 1.769(10)
C51 C52 1.385(11)
C51 C56 1.392(10)
C52 C53 1.383(11)
C52 H52 0.9500
C53 C54 1.375(11)
C53 H53 0.9500
C54 C55 1.377(12)
C54 H54 0.9500
C55 C56 1.394(11)
C55 H55 0.9500
As6 S62 2.205(6)
As6 S61 2.210(6)
As6 Cl6 2.300(6)
S61 C61 1.768(9)
S62 C66 1.760(10)
C61 C62 1.391(11)
C61 C66 1.397(10)
C62 C63 1.384(11)
C62 H62 0.9500
C63 C64 1.384(11)
C63 H63 0.9500
C64 C65 1.382(12)
C64 H64 0.9500
C65 C66 1.396(11)
C65 H65 0.9500
As7 S72 2.206(5)
As7 S71 2.211(6)
As7 Cl7 2.313(6)
S71 C71 1.757(9)
S72 C76 1.767(10)
C71 C72 1.390(11)
C71 C76 1.392(10)
C72 C73 1.376(11)
C72 H72 0.9500
C73 C74 1.394(11)
C73 H73 0.9500
C74 C75 1.372(12)
C74 H74 0.9500
C75 C76 1.395(11)
C75 H75 0.9500
As8 S82 2.206(5)
As8 S81 2.207(6)
As8 Cl8 2.287(6)
S81 C81 1.760(9)
S82 C86 1.750(10)
C81 C82 1.389(11)
C81 C86 1.408(10)
C82 C83 1.376(11)
C82 H82 0.9500
C83 C84 1.385(11)
C83 H83 0.9500
C84 C85 1.379(11)
C84 H84 0.9500
C85 C86 1.387(11)
C85 H85 0.9500
As9 S91 2.200(6)
As9 S92 2.207(6)
As9 Cl9 2.296(6)
S91 C91 1.762(10)
S92 C96 1.769(10)
C91 C92 1.380(11)
C91 C96 1.394(10)
C92 C93 1.374(11)
C92 H92 0.9500
C93 C94 1.400(11)
C93 H93 0.9500
C94 C95 1.377(11)
C94 H94 0.9500
C95 C96 1.397(11)
C95 H95 0.9500
As10 S101 2.208(7)
As10 S102 2.218(5)
As10 Cl10 2.285(6)
S101 C101 1.762(9)
S102 C106 1.762(10)
C101 C106 1.391(10)
C101 C102 1.398(11)
C102 C103 1.366(11)
C102 H102 0.9500
C103 C104 1.387(12)
C103 H103 0.9500
C104 C105 1.390(12)
C104 H104 0.9500
C105 C106 1.394(11)
C105 H105 0.9500
As11 S111 2.213(6)
As11 S112 2.226(5)
As11 Cl11 2.277(6)
S111 C111 1.759(9)
S112 C116 1.763(10)
C111 C112 1.379(11)
C111 C116 1.413(11)
C112 C113 1.380(11)
C112 H112 0.9500
C113 C114 1.400(12)
C113 H113 0.9500
C114 C115 1.375(11)
C114 H114 0.9500
C115 C116 1.401(11)
C115 H115 0.9500
As12 S121 2.186(7)
As12 S122 2.196(6)
As12 Cl12 2.275(7)
S121 C121 1.771(9)
S122 C126 1.751(10)
C121 C126 1.386(10)
C121 C122 1.395(11)
C122 C123 1.367(11)
C122 H122 0.9500
C123 C124 1.382(11)
C123 H123 0.9500
C124 C125 1.373(11)
C124 H124 0.9500
C125 C126 1.401(11)
C125 H125 0.9500
As13 S131 2.203(6)
As13 S132 2.221(6)
As13 Cl13 2.286(7)
S131 C131 1.764(9)
S132 C136 1.758(10)
C131 C136 1.384(10)
C131 C132 1.409(11)
C132 C133 1.371(11)
C132 H132 0.9500
C133 C134 1.395(12)
C133 H133 0.9500
C134 C135 1.388(12)
C134 H134 0.9500
C135 C136 1.390(11)
C135 H135 0.9500
As14 S142 2.189(6)
As14 S141 2.207(6)
As14 Cl14 2.284(6)
S141 C141 1.727(10)
S142 C146 1.776(10)
C141 C142 1.385(11)
C141 C146 1.388(10)
C142 C143 1.370(11)
C142 H142 0.9500
C143 C144 1.371(11)
C143 H143 0.9500
C144 C145 1.386(11)
C144 H144 0.9500
C145 C146 1.392(11)
C145 H145 0.9500
As15 S151 2.200(6)
As15 S152 2.215(6)
As15 Cl15 2.275(6)
S151 C151 1.760(10)
S152 C156 1.756(10)
C151 C152 1.382(11)
C151 C156 1.401(10)
C152 C153 1.385(11)
C152 H152 0.9500
C153 C154 1.382(12)
C153 H153 0.9500
C154 C155 1.379(12)
C154 H154 0.9500
C155 C156 1.398(11)
C155 H155 0.9500
As16 S162 2.207(6)
As16 S161 2.216(7)
As16 Cl16 2.285(6)
S161 C161 1.769(9)
S162 C166 1.762(10)
C161 C166 1.385(10)
C161 C162 1.396(11)
C162 C163 1.382(11)
C162 H162 0.9500
C163 C164 1.385(12)
C163 H163 0.9500
C164 C165 1.388(12)
C164 H164 0.9500
C165 C166 1.400(11)
C165 H165 0.9500
As17 S172 2.187(7)
As17 S171 2.214(6)
As17 Cl17 2.285(6)
S171 C171 1.748(9)
S172 C176 1.773(10)
C171 C176 1.387(10)
C171 C172 1.396(11)
C172 C173 1.370(11)
C172 H172 0.9500
C173 C174 1.372(11)
C173 H173 0.9500
C174 C175 1.375(11)
C174 H174 0.9500
C175 C176 1.388(11)
C175 H175 0.9500
